data_7700562
loop_
_publ_author_name
'Naito, Toshio'
'Watanabe, Naoki'
'Sakamoto, Yuuka'
'Miyaji, Yuuko'
'Shirahata, Takashi'
'Misaki, Yohji'
'Kitou, Shunsuke'
'Sawa, Hiroshi'

_publ_section_title
;
 A molecular crystal with an unprecedentedly long-lived photoexcited
 state.
;
_journal_issue 34
_journal_name_full 'Dalton transactions (Cambridge, England : 2003)'
_journal_page_first 12858
_journal_page_last 12866
_journal_paper_doi 10.1039/c9dt02377a
_journal_volume 48
_journal_year 2019
_chemical_formula_moiety 'C24 H12 Au2 N2 S20'
_chemical_formula_sum 'C24 H12 Au2 N2 S20'
_chemical_formula_weight 1363.51
_chemical_name_systematic BPY[Au(dmit)2]2
_space_group_crystal_system monoclinic
_space_group_IT_number 14
_space_group_name_Hall '-P 2ybc'
_space_group_name_H-M_alt 'P 1 21/c 1'
_symmetry_space_group_name_Hall '-P 2ybc'
_symmetry_space_group_name_H-M 'P 1 21/c 1'
_atom_sites_solution_hydrogens geom
_atom_sites_solution_primary direct
_atom_sites_solution_secondary difmap
_audit_update_record
;
2017-11-09 deposited with the CCDC.    2019-07-04 downloaded from the CCDC.
;
_cell_angle_alpha 90.0000
_cell_angle_beta 100.166(2)
_cell_angle_gamma 90.0000
_cell_formula_units_Z 4
_cell_length_a 11.2630(3)
_cell_length_b 14.4291(3)
_cell_length_c 23.5623(5)
_cell_measurement_reflns_used 24424
_cell_measurement_temperature 293
_cell_measurement_theta_max 30.87
_cell_measurement_theta_min 1.65
_cell_volume 3769.11(15)
_computing_cell_refinement 'CrysAlisPro 1.171.38.41 (Rigaku OD, 2015)'
_computing_data_collection 'CrysAlisPro 1.171.38.41 (Rigaku OD, 2015)'
_computing_data_reduction 'CrysAlisPro 1.171.38.41 (Rigaku OD, 2015)'
_computing_molecular_graphics 'CrystalStructure 4.2.2'
_computing_publication_material 'CrystalStructure 4.2.2 (Rigaku, 2016)'
_computing_structure_refinement 'SHELXL Version 2014/6 (Sheldrick, 2008)'
_computing_structure_solution 'SHELXT Version 2014/5 (Sheldrick, 2014)'
_diffrn_ambient_temperature 293
_diffrn_detector_area_resol_mean 28.626
_diffrn_measured_fraction_theta_full 1.000
_diffrn_measured_fraction_theta_max 0.999
_diffrn_measurement_device_type 'Rigaku Saturn724'
_diffrn_measurement_method \w
_diffrn_radiation_type 'Mo K\a'
_diffrn_radiation_wavelength 0.71075
_diffrn_reflns_av_R_equivalents 0.0725
_diffrn_reflns_Laue_measured_fraction_full 1.000
_diffrn_reflns_Laue_measured_fraction_max 0.999
_diffrn_reflns_limit_h_max 14
_diffrn_reflns_limit_h_min -14
_diffrn_reflns_limit_k_max 19
_diffrn_reflns_limit_k_min -19
_diffrn_reflns_limit_l_max 31
_diffrn_reflns_limit_l_min -31
_diffrn_reflns_number 62725
_diffrn_reflns_point_group_measured_fraction_full 1.000
_diffrn_reflns_point_group_measured_fraction_max 0.999
_diffrn_reflns_theta_full 25.242
_diffrn_reflns_theta_max 27.995
_diffrn_reflns_theta_min 1.662
_diffrn_standards_number 0
_exptl_absorpt_coefficient_mu 8.938
_exptl_absorpt_correction_T_max 0.836
_exptl_absorpt_correction_T_min 0.336
_exptl_absorpt_correction_type multi-scan
_exptl_absorpt_process_details
;
CrysAlisPro 1.171.38.41 (Rigaku Oxford Diffraction, 2015)
Empirical absorption correction using spherical harmonics,
 implemented in SCALE3 ABSPACK scaling algorithm.
;
_exptl_crystal_colour black
_exptl_crystal_density_diffrn 2.403
_exptl_crystal_density_method 'not measured'
_exptl_crystal_description plate
_exptl_crystal_F_000 2592.00
_exptl_crystal_recrystallization_method 'Re-crystallisation from solvent: CH3CN'
_exptl_crystal_size_max 0.190
_exptl_crystal_size_mid 0.150
_exptl_crystal_size_min 0.020
_refine_diff_density_max 1.26
_refine_diff_density_min -1.04
_refine_ls_extinction_method none
_refine_ls_goodness_of_fit_ref 1.033
_refine_ls_hydrogen_treatment constr
_refine_ls_number_parameters 443
_refine_ls_number_reflns 9089
_refine_ls_number_restraints 0
_refine_ls_R_factor_all 0.0570
_refine_ls_R_factor_gt 0.0407
_refine_ls_shift/su_max 0.003
_refine_ls_structure_factor_coef Fsqd
_refine_ls_weighting_details 'w = 1/[\s^2^(Fo^2^)+(0.0363P)^2^+5.7580P] where P=(Fo^2^+2Fc^2^)/3'
_refine_ls_weighting_scheme calc
_refine_ls_wR_factor_gt 0.0863
_refine_ls_wR_factor_ref 0.0940
_reflns_Friedel_coverage 0.000
_reflns_number_gt 7280
_reflns_number_total 9089
_reflns_threshold_expression F^2^>2.0\s(F^2^)
_cod_data_source_file c9dt02377a2.cif
_cod_data_source_block 293K_dark
_cod_depositor_comments 'Adding full bibliography for 7700531--7700563.cif.'
_cod_database_code 7700562
_shelxl_version_number 2014/6

loop_
_space_group_symop_id
_space_group_symop_operation_xyz
1 +X,+Y,+Z
2 -X,1/2+Y,1/2-Z
3 -X,-Y,-Z
4 +X,-1/2-Y,-1/2+Z

loop_
_atom_site_label
_atom_site_type_symbol
_atom_site_fract_x
_atom_site_fract_y
_atom_site_fract_z
_atom_site_U_iso_or_equiv
_atom_site_adp_type
_atom_site_occupancy
_atom_site_site_symmetry_order
_atom_site_calc_flag
_atom_site_refinement_flags_posn
_atom_site_refinement_flags_adp
_atom_site_refinement_flags_occupancy
_atom_site_disorder_assembly
_atom_site_disorder_group
Au2 Au 0.49474(13) 0.64622(11) 0.74204(6) 0.0295(3) Uani 0.866(17) 1 d . . P A 1
Au3 Au 0.4985(10) 0.625(2) 0.7488(7) 0.053(2) Uani 0.134(17) 1 d . . P A 2
Au1 Au 0.99253(2) 0.62744(2) 0.75273(2) 0.03100(8) Uani 1 1 d . . . . .
S1 S 1.1523(2) 0.63419(18) 0.46978(9) 0.0861(8) Uani 1 1 d . . . . .
S2 S 1.09269(16) 0.53245(13) 0.57022(7) 0.0542(5) Uani 1 1 d . . . . .
S3 S 1.07406(16) 0.73162(13) 0.56822(7) 0.0542(5) Uani 1 1 d . . . . .
S4 S 1.02424(15) 0.51389(11) 0.68731(7) 0.0460(4) Uani 1 1 d . . . . .
S5 S 0.99615(14) 0.74279(10) 0.68415(6) 0.0401(4) Uani 1 1 d . . . . .
S6 S 0.98791(15) 0.51115(10) 0.82045(6) 0.0430(4) Uani 1 1 d . . . . .
S7 S 0.96086(15) 0.74043(11) 0.81894(7) 0.0452(4) Uani 1 1 d . . . . .
S8 S 0.90689(16) 0.51968(13) 0.93540(7) 0.0534(4) Uani 1 1 d . . . . .
S9 S 0.88724(16) 0.71909(14) 0.93489(7) 0.0572(5) Uani 1 1 d . . . . .
S10 S 0.8187(2) 0.61368(19) 1.03269(10) 0.0901(8) Uani 1 1 d . . . . .
S11 S 0.68508(18) 0.61022(15) 0.46695(9) 0.0640(6) Uani 1 1 d . . . . .
S12 S 0.49070(15) 0.61596(13) 0.53754(7) 0.0525(5) Uani 1 1 d . . . . .
S13 S 0.73908(14) 0.62968(12) 0.59356(7) 0.0477(4) Uani 1 1 d . . . . .
S14 S 0.39314(14) 0.62618(12) 0.64861(7) 0.0472(4) Uani 1 1 d . . . . .
S15 S 0.68000(13) 0.64032(12) 0.71276(7) 0.0449(4) Uani 1 1 d . . . . .
S16 S 0.31110(13) 0.63923(12) 0.77430(7) 0.0441(4) Uani 1 1 d . . . . .
S17 S 0.59750(14) 0.67457(13) 0.83546(7) 0.0480(4) Uani 1 1 d . . . . .
S18 S 0.25779(16) 0.64030(13) 0.89484(8) 0.0549(5) Uani 1 1 d . . . . .
S19 S 0.50662(17) 0.66824(15) 0.94834(8) 0.0629(5) Uani 1 1 d . . . . .
S20 S 0.3177(2) 0.6529(2) 1.02150(10) 0.0955(8) Uani 1 1 d . . . . .
N1 N 0.5068(5) 0.4099(4) 0.8183(2) 0.0557(15) Uani 1 1 d . . . . .
N2 N 0.6800(5) 0.3818(3) 0.7484(2) 0.0416(12) Uani 1 1 d . . . . .
C1 C 1.1091(6) 0.6330(5) 0.5333(3) 0.0519(18) Uani 1 1 d . . . . .
C2 C 1.0527(5) 0.5845(4) 0.6307(2) 0.0359(13) Uani 1 1 d . . . . .
C3 C 1.0423(5) 0.6765(4) 0.6298(2) 0.0395(14) Uani 1 1 d . . . . .
C4 C 0.9432(5) 0.5759(4) 0.8756(2) 0.0387(14) Uani 1 1 d . . . . .
C5 C 0.9338(5) 0.6694(4) 0.8755(2) 0.0380(14) Uani 1 1 d . . . . .
C6 C 0.8659(6) 0.6173(5) 0.9700(3) 0.0536(19) Uani 1 1 d . . . . .
C7 C 0.6406(6) 0.6183(4) 0.5292(3) 0.0433(15) Uani 1 1 d . . . . .
C8 C 0.5156(5) 0.6267(4) 0.6124(3) 0.0384(14) Uani 1 1 d . . . . .
C9 C 0.6316(5) 0.6333(4) 0.6377(3) 0.0378(14) Uani 1 1 d . . . . .
C10 C 0.3620(5) 0.6491(4) 0.8480(3) 0.0390(14) Uani 1 1 d . . . . .
C11 C 0.4766(6) 0.6629(4) 0.8730(3) 0.0442(15) Uani 1 1 d . . . . .
C12 C 0.3593(7) 0.6525(5) 0.9585(3) 0.0577(19) Uani 1 1 d . . . . .
C13 C 0.7666(6) 0.3774(5) 0.7166(3) 0.0541(18) Uani 1 1 d . . . . .
H13 H 0.8462 0.3688 0.7347 0.065 Uiso 1 1 calc R U . . .
C14 C 0.7411(7) 0.3851(5) 0.6578(3) 0.061(2) Uani 1 1 d . . . . .
H14 H 0.8017 0.3819 0.6357 0.073 Uiso 1 1 calc R U . . .
C15 C 0.6241(7) 0.3978(5) 0.6329(3) 0.0575(19) Uani 1 1 d . . . . .
H15 H 0.6041 0.4030 0.5930 0.069 Uiso 1 1 calc R U . . .
C16 C 0.5346(6) 0.4031(4) 0.6656(3) 0.0486(16) Uani 1 1 d . . . . .
H16 H 0.4549 0.4120 0.6478 0.058 Uiso 1 1 calc R U . . .
C17 C 0.5626(5) 0.3953(4) 0.7242(3) 0.0374(13) Uani 1 1 d . . . . .
C18 C 0.4708(6) 0.3965(4) 0.7613(3) 0.0420(14) Uani 1 1 d . . . . .
C19 C 0.3509(6) 0.3849(4) 0.7410(3) 0.0488(16) Uani 1 1 d . . . . .
H19 H 0.3241 0.3770 0.7017 0.059 Uiso 1 1 calc R U . . .
C20 C 0.2681(7) 0.3846(5) 0.7781(4) 0.063(2) Uani 1 1 d . . . . .
H20 H 0.1863 0.3764 0.7640 0.075 Uiso 1 1 calc R U . . .
C21 C 0.3088(7) 0.3967(6) 0.8361(4) 0.078(3) Uani 1 1 d . . . . .
H21 H 0.2551 0.3951 0.8618 0.094 Uiso 1 1 calc R U . . .
C22 C 0.4272(8) 0.4108(6) 0.8553(3) 0.077(2) Uani 1 1 d . . . . .
H22 H 0.4547 0.4213 0.8944 0.092 Uiso 1 1 calc R U . . .
C23 C 0.6358(6) 0.4292(5) 0.8403(3) 0.065(2) Uani 1 1 d . . . . .
H23A H 0.6537 0.4190 0.8816 0.078 Uiso 1 1 calc R U . . .
H23B H 0.6538 0.4933 0.8328 0.078 Uiso 1 1 calc R U . . .
C24 C 0.7107(6) 0.3670(5) 0.8110(3) 0.0550(18) Uani 1 1 d . . . . .
H24A H 0.7955 0.3802 0.8244 0.066 Uiso 1 1 calc R U . . .
H24B H 0.6958 0.3029 0.8201 0.066 Uiso 1 1 calc R U . . .

loop_
_atom_site_aniso_label
_atom_site_aniso_U_11
_atom_site_aniso_U_22
_atom_site_aniso_U_33
_atom_site_aniso_U_23
_atom_site_aniso_U_13
_atom_site_aniso_U_12
Au2 0.0287(2) 0.0303(5) 0.0297(4) -0.0013(2) 0.0057(2) 0.0004(2)
Au3 0.0353(19) 0.073(6) 0.050(2) 0.007(4) 0.0095(16) -0.004(3)
Au1 0.03201(14) 0.03713(13) 0.02451(12) -0.00035(8) 0.00671(9) -0.00157(9)
S1 0.0944(18) 0.132(2) 0.0420(11) -0.0101(12) 0.0396(12) -0.0172(14)
S2 0.0563(10) 0.0734(12) 0.0378(9) -0.0147(8) 0.0215(8) 0.0008(9)
S3 0.0614(11) 0.0713(12) 0.0332(9) 0.0095(8) 0.0176(8) -0.0046(9)
S4 0.0633(10) 0.0411(9) 0.0373(9) -0.0052(7) 0.0188(8) -0.0003(8)
S5 0.0504(9) 0.0411(8) 0.0310(8) 0.0039(6) 0.0129(7) 0.0032(7)
S6 0.0623(10) 0.0379(8) 0.0318(8) 0.0018(6) 0.0163(7) -0.0002(7)
S7 0.0656(11) 0.0392(8) 0.0319(8) -0.0020(6) 0.0113(8) 0.0030(7)
S8 0.0593(11) 0.0717(12) 0.0318(9) 0.0069(8) 0.0151(8) -0.0102(9)
S9 0.0624(11) 0.0772(13) 0.0335(9) -0.0118(8) 0.0129(8) 0.0155(10)
S10 0.0861(17) 0.150(2) 0.0434(12) -0.0010(13) 0.0375(12) 0.0039(15)
S11 0.0536(11) 0.0995(16) 0.0440(11) -0.0015(10) 0.0221(9) -0.0024(10)
S12 0.0354(9) 0.0891(14) 0.0327(9) -0.0033(8) 0.0048(7) 0.0015(8)
S13 0.0308(8) 0.0727(12) 0.0410(9) -0.0047(8) 0.0102(7) -0.0046(7)
S14 0.0277(8) 0.0785(12) 0.0351(8) -0.0064(8) 0.0046(6) 0.0035(7)
S15 0.0275(8) 0.0689(11) 0.0380(8) -0.0108(8) 0.0047(6) -0.0025(7)
S16 0.0289(8) 0.0646(10) 0.0392(9) -0.0032(7) 0.0071(7) -0.0045(7)
S17 0.0349(8) 0.0691(11) 0.0396(9) -0.0097(8) 0.0057(7) -0.0056(8)
S18 0.0436(10) 0.0780(13) 0.0460(10) 0.0041(9) 0.0163(8) -0.0061(9)
S19 0.0534(11) 0.0981(15) 0.0359(9) -0.0007(10) 0.0044(8) -0.0021(10)
S20 0.0910(17) 0.156(2) 0.0468(13) 0.0245(14) 0.0310(12) 0.0098(16)
N1 0.050(3) 0.072(4) 0.045(3) 0.001(3) 0.008(3) 0.006(3)
N2 0.046(3) 0.043(3) 0.034(3) 0.004(2) 0.004(2) 0.002(2)
C1 0.039(4) 0.079(5) 0.039(4) -0.005(3) 0.012(3) -0.007(3)
C2 0.033(3) 0.051(4) 0.026(3) -0.002(3) 0.010(2) -0.001(3)
C3 0.034(3) 0.055(4) 0.031(3) 0.003(3) 0.011(3) 0.000(3)
C4 0.035(3) 0.059(4) 0.023(3) 0.005(3) 0.007(2) -0.001(3)
C5 0.041(3) 0.049(4) 0.024(3) -0.004(3) 0.008(3) 0.005(3)
C6 0.041(4) 0.092(6) 0.029(3) 0.001(3) 0.010(3) 0.000(3)
C7 0.038(4) 0.048(4) 0.044(4) 0.001(3) 0.007(3) -0.004(3)
C8 0.036(3) 0.045(4) 0.036(3) -0.003(3) 0.010(3) 0.003(3)
C9 0.035(3) 0.045(3) 0.036(3) -0.004(3) 0.013(3) 0.005(3)
C10 0.033(3) 0.051(4) 0.034(3) -0.003(3) 0.008(3) 0.000(3)
C11 0.046(4) 0.047(4) 0.040(4) -0.002(3) 0.011(3) 0.002(3)
C12 0.056(4) 0.068(5) 0.051(4) 0.008(4) 0.014(4) 0.001(4)
C13 0.043(4) 0.070(5) 0.051(4) -0.001(3) 0.014(3) -0.001(3)
C14 0.065(5) 0.073(5) 0.049(4) -0.005(4) 0.021(4) 0.000(4)
C15 0.075(5) 0.061(5) 0.038(4) -0.001(3) 0.012(4) -0.002(4)
C16 0.052(4) 0.053(4) 0.039(4) 0.000(3) 0.002(3) 0.001(3)
C17 0.046(4) 0.030(3) 0.036(3) 0.003(2) 0.005(3) -0.003(3)
C18 0.047(4) 0.042(3) 0.036(3) 0.001(3) 0.006(3) 0.003(3)
C19 0.037(4) 0.052(4) 0.056(4) 0.002(3) 0.005(3) 0.004(3)
C20 0.044(4) 0.066(5) 0.080(6) 0.001(4) 0.018(4) 0.004(3)
C21 0.058(5) 0.101(7) 0.085(7) 0.004(5) 0.041(5) 0.005(5)
C22 0.084(6) 0.107(7) 0.045(5) 0.013(4) 0.029(4) 0.022(5)
C23 0.074(5) 0.078(5) 0.039(4) 0.003(4) -0.006(4) -0.005(4)
C24 0.048(4) 0.076(5) 0.037(4) 0.006(3) -0.004(3) 0.000(3)

loop_
_atom_type_symbol
_atom_type_description
_atom_type_scat_dispersion_real
_atom_type_scat_dispersion_imag
_atom_type_scat_source
C C 0.0033 0.0016
;
International Tables for Crystallography
(Vol. C, Tables 4.2.6.8 and 6.1.1.4)
;
H H 0.0000 0.0000
;
International Tables for Crystallography
(Vol. C, Table 6.1.1.4)
;
Au Au -2.0133 8.8022
;
International Tables for Crystallography
(Vol. C, Tables 4.2.6.8 and 6.1.1.4)
;
N N 0.0061 0.0033
;
International Tables for Crystallography
(Vol. C, Tables 4.2.6.8 and 6.1.1.4)
;
S S 0.1246 0.1234
;
International Tables for Crystallography
(Vol. C, Tables 4.2.6.8 and 6.1.1.4)
;

loop_
_geom_angle_atom_site_label_1
_geom_angle_atom_site_label_2
_geom_angle_atom_site_label_3
_geom_angle
S15 Au2 S14 91.85(7)
S15 Au2 S16 175.11(11)
S14 Au2 S16 89.23(7)
S15 Au2 S17 87.97(7)
S14 Au2 S17 177.08(11)
S16 Au2 S17 91.20(7)
S17 Au3 S16 93.7(3)
S17 Au3 S15 88.5(4)
S16 Au3 S15 167.7(17)
S17 Au3 S14 160.7(16)
S16 Au3 S14 86.6(5)
S15 Au3 S14 87.4(5)
S4 Au1 S6 88.33(6)
S4 Au1 S5 91.15(6)
S6 Au1 S5 179.38(5)
S4 Au1 S7 179.53(5)
S6 Au1 S7 91.20(5)
S5 Au1 S7 89.31(6)
C1 S2 C2 96.7(3)
C1 S3 C3 96.8(3)
C2 S4 Au1 99.5(2)
C3 S5 Au1 99.3(2)
C4 S6 Au1 99.7(2)
C5 S7 Au1 99.7(2)
C6 S8 C4 97.1(3)
C6 S9 C5 97.0(3)
C7 S12 C8 97.3(3)
C7 S13 C9 97.0(3)
C8 S14 Au2 99.4(2)
C8 S14 Au3 100.4(3)
C9 S15 Au2 99.6(2)
C9 S15 Au3 102.8(4)
C10 S16 Au3 96.5(4)
C10 S16 Au2 99.7(2)
C11 S17 Au3 97.0(4)
C11 S17 Au2 99.1(2)
C12 S18 C10 97.2(3)
C12 S19 C11 96.7(3)
C18 N1 C22 121.7(6)
C18 N1 C23 118.6(6)
C22 N1 C23 119.6(6)
C13 N2 C17 121.7(6)
C13 N2 C24 119.5(5)
C17 N2 C24 118.8(5)
S1 C1 S2 122.8(4)
S1 C1 S3 123.5(4)
S2 C1 S3 113.7(4)
C3 C2 S2 116.8(4)
C3 C2 S4 124.4(4)
S2 C2 S4 118.8(4)
C2 C3 S3 116.0(4)
C2 C3 S5 124.6(4)
S3 C3 S5 119.4(4)
C5 C4 S8 115.9(4)
C5 C4 S6 124.4(4)
S8 C4 S6 119.6(4)
C4 C5 S9 116.5(4)
C4 C5 S7 124.1(4)
S9 C5 S7 119.3(4)
S10 C6 S9 123.3(4)
S10 C6 S8 123.3(4)
S9 C6 S8 113.3(4)
S11 C7 S13 123.0(4)
S11 C7 S12 123.9(4)
S13 C7 S12 113.1(4)
C9 C8 S12 115.2(5)
C9 C8 S14 125.1(5)
S12 C8 S14 119.6(3)
C8 C9 S13 117.5(5)
C8 C9 S15 123.8(5)
S13 C9 S15 118.7(3)
C11 C10 S16 125.1(5)
C11 C10 S18 115.9(5)
S16 C10 S18 119.0(3)
C10 C11 S19 116.9(5)
C10 C11 S17 124.6(5)
S19 C11 S17 118.6(4)
S20 C12 S18 122.5(4)
S20 C12 S19 124.0(5)
S18 C12 S19 113.4(4)
N2 C13 C14 121.5(7)
N2 C13 H13 119.3
C14 C13 H13 119.3
C15 C14 C13 117.6(7)
C15 C14 H14 121.2
C13 C14 H14 121.2
C14 C15 C16 121.1(7)
C14 C15 H15 119.4
C16 C15 H15 119.4
C17 C16 C15 120.0(6)
C17 C16 H16 120.0
C15 C16 H16 120.0
N2 C17 C16 118.1(6)
N2 C17 C18 119.2(5)
C16 C17 C18 122.7(6)
N1 C18 C19 118.2(6)
N1 C18 C17 118.4(6)
C19 C18 C17 123.4(6)
C18 C19 C20 121.1(7)
C18 C19 H19 119.5
C20 C19 H19 119.5
C21 C20 C19 118.9(7)
C21 C20 H20 120.6
C19 C20 H20 120.6
C22 C21 C20 119.5(7)
C22 C21 H21 120.3
C20 C21 H21 120.3
C21 C22 N1 120.7(8)
C21 C22 H22 119.7
N1 C22 H22 119.7
N1 C23 C24 109.2(6)
N1 C23 H23A 109.8
C24 C23 H23A 109.8
N1 C23 H23B 109.8
C24 C23 H23B 109.8
H23A C23 H23B 108.3
N2 C24 C23 109.0(5)
N2 C24 H24A 109.9
C23 C24 H24A 109.9
N2 C24 H24B 109.9
C23 C24 H24B 109.9
H24A C24 H24B 108.3

loop_
_geom_bond_atom_site_label_1
_geom_bond_atom_site_label_2
_geom_bond_distance
Au2 S15 2.312(2)
Au2 S14 2.313(2)
Au2 S16 2.328(2)
Au2 S17 2.335(2)
Au3 S17 2.265(9)
Au3 S16 2.304(10)
Au3 S15 2.359(11)
Au3 S14 2.449(16)
Au1 S4 2.3201(15)
Au1 S6 2.3223(15)
Au1 S5 2.3251(15)
Au1 S7 2.3270(15)
S1 C1 1.653(7)
S2 C1 1.719(7)
S2 C2 1.740(6)
S3 C1 1.723(7)
S3 C3 1.745(6)
S4 C2 1.751(6)
S5 C3 1.750(6)
S6 C4 1.745(6)
S7 C5 1.751(6)
S8 C6 1.731(7)
S8 C4 1.736(6)
S9 C6 1.724(7)
S9 C5 1.734(6)
S10 C6 1.655(7)
S11 C7 1.636(7)
S12 C7 1.734(6)
S12 C8 1.743(6)
S13 C7 1.720(7)
S13 C9 1.730(6)
S14 C8 1.745(6)
S15 C9 1.760(6)
S16 C10 1.737(6)
S17 C11 1.757(6)
S18 C12 1.726(8)
S18 C10 1.751(6)
S19 C12 1.732(7)
S19 C11 1.749(6)
S20 C12 1.634(7)
N1 C18 1.348(8)
N1 C22 1.356(8)
N1 C23 1.480(8)
N2 C13 1.333(8)
N2 C17 1.359(7)
N2 C24 1.470(8)
C2 C3 1.333(9)
C4 C5 1.353(9)
C8 C9 1.340(8)
C10 C11 1.336(8)
C13 C14 1.369(9)
C13 H13 0.9300
C14 C15 1.357(10)
C14 H14 0.9300
C15 C16 1.375(9)
C15 H15 0.9300
C16 C17 1.366(8)
C16 H16 0.9300
C17 C18 1.467(8)
C18 C19 1.361(8)
C19 C20 1.386(10)
C19 H19 0.9300
C20 C21 1.372(11)
C20 H20 0.9300
C21 C22 1.346(11)
C21 H21 0.9300
C22 H22 0.9300
C23 C24 1.482(9)
C23 H23A 0.9700
C23 H23B 0.9700
C24 H24A 0.9700
C24 H24B 0.9700

loop_
_geom_torsion_atom_site_label_1
_geom_torsion_atom_site_label_2
_geom_torsion_atom_site_label_3
_geom_torsion_atom_site_label_4
_geom_torsion
C2 S2 C1 S1 178.1(4)
C2 S2 C1 S3 -2.9(4)
C3 S3 C1 S1 -178.7(5)
C3 S3 C1 S2 2.3(4)
C1 S2 C2 C3 2.6(5)
C1 S2 C2 S4 -179.4(4)
Au1 S4 C2 C3 -6.2(5)
Au1 S4 C2 S2 176.0(3)
S2 C2 C3 S3 -1.5(6)
S4 C2 C3 S3 -179.3(3)
S2 C2 C3 S5 176.8(3)
S4 C2 C3 S5 -1.1(8)
C1 S3 C3 C2 -0.5(5)
C1 S3 C3 S5 -178.8(4)
Au1 S5 C3 C2 7.7(5)
Au1 S5 C3 S3 -174.2(3)
C6 S8 C4 C5 2.2(5)
C6 S8 C4 S6 -177.5(4)
Au1 S6 C4 C5 -7.6(5)
Au1 S6 C4 S8 172.1(3)
S8 C4 C5 S9 0.1(6)
S6 C4 C5 S9 179.8(3)
S8 C4 C5 S7 -177.9(3)
S6 C4 C5 S7 1.9(8)
C6 S9 C5 C4 -2.4(5)
C6 S9 C5 S7 175.7(4)
Au1 S7 C5 C4 5.1(5)
Au1 S7 C5 S9 -172.8(3)
C5 S9 C6 S10 -179.7(5)
C5 S9 C6 S8 3.8(4)
C4 S8 C6 S10 179.8(5)
C4 S8 C6 S9 -3.8(4)
C9 S13 C7 S11 -179.7(4)
C9 S13 C7 S12 0.0(4)
C8 S12 C7 S11 179.6(4)
C8 S12 C7 S13 -0.2(4)
C7 S12 C8 C9 0.3(5)
C7 S12 C8 S14 -178.6(4)
Au2 S14 C8 C9 2.6(6)
Au3 S14 C8 C9 -5.3(10)
Au2 S14 C8 S12 -178.7(3)
Au3 S14 C8 S12 173.5(8)
S12 C8 C9 S13 -0.3(6)
S14 C8 C9 S13 178.5(3)
S12 C8 C9 S15 -177.5(3)
S14 C8 C9 S15 1.3(8)
C7 S13 C9 C8 0.2(5)
C7 S13 C9 S15 177.5(4)
Au2 S15 C9 C8 -4.2(5)
Au3 S15 C9 C8 3.8(10)
Au2 S15 C9 S13 178.6(3)
Au3 S15 C9 S13 -173.4(9)
Au3 S16 C10 C11 12.0(10)
Au2 S16 C10 C11 3.9(6)
Au3 S16 C10 S18 -167.8(9)
Au2 S16 C10 S18 -175.9(3)
C12 S18 C10 C11 -1.1(6)
C12 S18 C10 S16 178.7(4)
S16 C10 C11 S19 -178.8(3)
S18 C10 C11 S19 1.0(7)
S16 C10 C11 S17 0.5(9)
S18 C10 C11 S17 -179.7(4)
C12 S19 C11 C10 -0.5(6)
C12 S19 C11 S17 -179.8(4)
Au3 S17 C11 C10 -12.9(11)
Au2 S17 C11 C10 -4.5(6)
Au3 S17 C11 S19 166.4(9)
Au2 S17 C11 S19 174.7(3)
C10 S18 C12 S20 178.6(5)
C10 S18 C12 S19 0.7(5)
C11 S19 C12 S20 -178.1(5)
C11 S19 C12 S18 -0.3(5)
C17 N2 C13 C14 -0.8(10)
C24 N2 C13 C14 176.0(6)
N2 C13 C14 C15 0.2(11)
C13 C14 C15 C16 0.3(11)
C14 C15 C16 C17 -0.2(10)
C13 N2 C17 C16 0.9(9)
C24 N2 C17 C16 -175.9(5)
C13 N2 C17 C18 178.0(5)
C24 N2 C17 C18 1.1(8)
C15 C16 C17 N2 -0.4(9)
C15 C16 C17 C18 -177.4(6)
C22 N1 C18 C19 0.8(10)
C23 N1 C18 C19 -175.8(6)
C22 N1 C18 C17 -179.2(6)
C23 N1 C18 C17 4.2(9)
N2 C17 C18 N1 18.1(8)
C16 C17 C18 N1 -164.9(6)
N2 C17 C18 C19 -162.0(6)
C16 C17 C18 C19 15.0(9)
N1 C18 C19 C20 -1.5(10)
C17 C18 C19 C20 178.6(6)
C18 C19 C20 C21 0.2(11)
C19 C20 C21 C22 1.7(13)
C20 C21 C22 N1 -2.4(13)
C18 N1 C22 C21 1.1(12)
C23 N1 C22 C21 177.7(7)
C18 N1 C23 C24 -42.4(8)
C22 N1 C23 C24 140.9(7)
C13 N2 C24 C23 143.7(6)
C17 N2 C24 C23 -39.4(8)
N1 C23 C24 N2 58.0(7)
